data_7055362
loop_
_publ_author_name
'Meng, Qianli'
'Fronczek, Frank R.'
'Vicente, M Gra\,ca H'

_publ_section_title
;
 Synthesis and spectroscopic properties of
 \b,\b'-dibenzo-3,5,8-triaryl-BODIPYs.
;
_journal_issue 7
_journal_name_full 'New journal of chemistry = Nouveau journal de chimie'
_journal_page_first 5740
_journal_page_last 5751
_journal_paper_doi 10.1039/C5NJ03324A
_journal_volume 40
_journal_year 2016
_chemical_formula_moiety 'C37 H20.95 B Cl0.05 F2 N4'
_chemical_formula_sum 'C37 H20.95 B Cl0.05 F2 N4'
_chemical_formula_weight 572.02
_chemical_name_systematic
;
 ?
;
_space_group_IT_number 4
_symmetry_cell_setting monoclinic
_symmetry_space_group_name_Hall 'P 2yb'
_symmetry_space_group_name_H-M 'P 1 21 1'
_atom_sites_solution_hydrogens geom
_atom_sites_solution_primary direct
_atom_sites_solution_secondary difmap
_audit_creation_method SHELXL-97
_audit_update_record
;
2015-11-09 deposited with the CCDC.
2016-02-08 downloaded from the CCDC.
;
_cell_angle_alpha 90
_cell_angle_beta 107.238(2)
_cell_angle_gamma 90
_cell_formula_units_Z 4
_cell_length_a 13.2913(16)
_cell_length_b 16.431(2)
_cell_length_c 13.4762(16)
_cell_measurement_reflns_used 8656
_cell_measurement_temperature 90.0(5)
_cell_measurement_theta_max 29.15
_cell_measurement_theta_min 2.85
_cell_volume 2810.9(6)
_computing_cell_refinement 'Bruker SAINT'
_computing_data_collection 'Bruker APEX2'
_computing_data_reduction 'Bruker SAINT'
_computing_molecular_graphics 'ORTEP-3 for Windows (Farrugia, 2012)'
_computing_publication_material 'SHELXL-97 (Sheldrick, 2008)'
_computing_structure_refinement 'SHELXL-97 (Sheldrick, 2008)'
_computing_structure_solution 'SHELXS-97 (Sheldrick, 2008)'
_diffrn_ambient_temperature 90.0(5)
_diffrn_measured_fraction_theta_full 0.998
_diffrn_measured_fraction_theta_max 0.958
_diffrn_measurement_device_type 'Bruker Kappa APEX-II DUO'
_diffrn_measurement_method '\f and \w scans'
_diffrn_radiation_monochromator 'TRIUMPH curved graphite'
_diffrn_radiation_source 'fine-focus sealed tube'
_diffrn_radiation_type MoK\a
_diffrn_radiation_wavelength 0.71073
_diffrn_reflns_av_R_equivalents 0.0231
_diffrn_reflns_av_sigmaI/netI 0.0413
_diffrn_reflns_limit_h_max 18
_diffrn_reflns_limit_h_min -12
_diffrn_reflns_limit_k_max 18
_diffrn_reflns_limit_k_min -22
_diffrn_reflns_limit_l_max 13
_diffrn_reflns_limit_l_min -18
_diffrn_reflns_number 21435
_diffrn_reflns_theta_full 25.00
_diffrn_reflns_theta_max 29.20
_diffrn_reflns_theta_min 1.58
_exptl_absorpt_coefficient_mu 0.094
_exptl_absorpt_correction_T_max 0.9944
_exptl_absorpt_correction_T_min 0.9387
_exptl_absorpt_correction_type multi-scan
_exptl_absorpt_process_details 'SADABS (Sheldrick, 2004)'
_exptl_crystal_colour 'blue (reflects bronze)'
_exptl_crystal_density_diffrn 1.352
_exptl_crystal_density_method 'not measured'
_exptl_crystal_description plate
_exptl_crystal_F_000 1179
_exptl_crystal_recrystallization_method 'Re-crystallisation from solvent: dichloromethane/hexane'
_exptl_crystal_size_max 0.34
_exptl_crystal_size_mid 0.22
_exptl_crystal_size_min 0.06
_refine_diff_density_max 0.337
_refine_diff_density_min -0.273
_refine_diff_density_rms 0.046
_refine_ls_abs_structure_details
;
 Flack x determined using 3923 quotients [(I+)-(I-)]/[(I+)+(I-)]
 (Parsons, Flack and Wagner, Acta Cryst. B69 (2013) 249-259).
;
_refine_ls_abs_structure_Flack 0.2(2)
_refine_ls_extinction_method none
_refine_ls_goodness_of_fit_ref 1.035
_refine_ls_hydrogen_treatment mixed
_refine_ls_matrix_type full
_refine_ls_number_parameters 803
_refine_ls_number_reflns 12494
_refine_ls_number_restraints 1
_refine_ls_restrained_S_all 1.035
_refine_ls_R_factor_all 0.0489
_refine_ls_R_factor_gt 0.0401
_refine_ls_shift/su_max 0.001
_refine_ls_shift/su_mean 0.000
_refine_ls_structure_factor_coef Fsqd
_refine_ls_weighting_details 'calc w=1/[\s^2^(Fo^2^)+(0.0527P)^2^+0.4103P] where P=(Fo^2^+2Fc^2^)/3'
_refine_ls_weighting_scheme calc
_refine_ls_wR_factor_gt 0.0950
_refine_ls_wR_factor_ref 0.0999
_reflns_number_gt 10966
_reflns_number_total 12494
_reflns_threshold_expression I>2\s(I)
_cod_data_source_file c5nj03324a2.cif
_cod_data_source_block Compound6d
_cod_depositor_comments
;
The following automatic conversions were performed:

'_symmetry_cell_setting' value 'Monoclinic' changed to 'monoclinic'
according to
/usr/data/users/saulius/crontab/automatic-downloads/rss-feeds/RSC/lib/dictionaries/cif_core.dic
dictionary named 'cif_core.dic' version 2.4.2 from 2011-04-26.

Automatic conversion script
Id: cif_fix_values 4268 2015-11-12 08:31:59Z antanas 

 Adding full bibliography for 7055354--7055362.cif.

 Adding full bibliography for 7055354--7055362.cif.
;
_cod_original_sg_symbol_Hall 'P 2yb '
_cod_original_sg_symbol_H-M 'P 21   '
_cod_database_code 7055362

loop_
_symmetry_equiv_pos_as_xyz
'x, y, z'
'-x, y+1/2, -z'

loop_
_atom_site_label
_atom_site_type_symbol
_atom_site_fract_x
_atom_site_fract_y
_atom_site_fract_z
_atom_site_U_iso_or_equiv
_atom_site_adp_type
_atom_site_occupancy
_atom_site_symmetry_multiplicity
_atom_site_calc_flag
_atom_site_refinement_flags
_atom_site_disorder_assembly
_atom_site_disorder_group
F1 F 0.22897(8) 0.44953(7) 0.66605(8) 0.0175(2) Uani 1 1 d . A .
F2 F 0.28953(8) 0.31884(7) 0.67653(8) 0.0171(2) Uani 1 1 d . A .
N1 N 0.41263(11) 0.42361(10) 0.75322(11) 0.0135(3) Uani 1 1 d . A .
N2 N 0.33789(11) 0.40896(10) 0.55846(11) 0.0136(3) Uani 1 1 d . A .
N3 N 0.02111(13) 0.46913(12) 1.07608(13) 0.0239(4) Uani 1 1 d . . .
N4 N -0.26639(13) 0.43697(12) 0.32272(14) 0.0279(4) Uani 1 1 d . . .
C1 C 0.42004(14) 0.43753(12) 0.85380(14) 0.0147(4) Uani 1 1 d . . .
C2 C 0.52775(14) 0.44800(12) 0.91072(14) 0.0157(4) Uani 1 1 d . . .
C3 C 0.57763(14) 0.45922(12) 1.01750(14) 0.0184(4) Uani 1 1 d . A .
H3 H 0.5378 0.4617 1.0655 0.022 Uiso 1 1 calc R . .
C4 C 0.68521(15) 0.46647(13) 1.05049(15) 0.0205(4) Uani 1 1 d . . .
H4 H 0.7202 0.4747 1.1222 0.025 Uiso 0.970(2) 1 calc PR A 1
Cl1 Cl 0.7540(12) 0.4380(10) 1.1712(12) 0.019(5) Uiso 0.030(2) 1 d P . 2
C5 C 0.74474(15) 0.46192(13) 0.97967(15) 0.0215(4) Uani 1 1 d . A .
H5 H 0.8190 0.4684 1.0044 0.026 Uiso 1 1 calc R . .
C6 C 0.69730(14) 0.44831(13) 0.87515(15) 0.0189(4) Uani 1 1 d . . .
H6 H 0.7383 0.4444 0.8283 0.023 Uiso 1 1 calc R A .
C7 C 0.58753(14) 0.44035(12) 0.83963(14) 0.0151(4) Uani 1 1 d . A .
C8 C 0.51303(13) 0.42496(12) 0.73995(14) 0.0148(4) Uani 1 1 d . . .
C9 C 0.52611(13) 0.41621(11) 0.64179(14) 0.0134(3) Uani 1 1 d . A .
C10 C 0.44149(13) 0.40850(11) 0.55277(14) 0.0134(3) Uani 1 1 d . . .
C11 C 0.43650(13) 0.40430(11) 0.44546(13) 0.0135(3) Uani 1 1 d . A .
C12 C 0.51360(13) 0.39829(12) 0.39281(14) 0.0144(4) Uani 1 1 d . . .
H12 H 0.5866 0.3995 0.4297 0.017 Uiso 1 1 calc R A .
C13 C 0.47970(14) 0.39062(12) 0.28629(14) 0.0158(4) Uani 1 1 d . A .
H13 H 0.5307 0.3862 0.2498 0.019 Uiso 1 1 calc R . .
C14 C 0.37234(14) 0.38916(12) 0.22964(14) 0.0164(4) Uani 1 1 d . . .
H14 H 0.3521 0.3834 0.1562 0.020 Uiso 1 1 calc R A .
C15 C 0.29614(13) 0.39602(12) 0.27971(14) 0.0151(4) Uani 1 1 d . A .
H15 H 0.2235 0.3953 0.2417 0.018 Uiso 1 1 calc R . .
C16 C 0.32875(13) 0.40404(12) 0.38855(14) 0.0138(3) Uani 1 1 d . . .
C17 C 0.27024(13) 0.40651(12) 0.46172(14) 0.0141(3) Uani 1 1 d . A .
C18 C 0.33105(14) 0.44286(12) 0.89791(14) 0.0145(4) Uani 1 1 d . . .
C19 C 0.32882(14) 0.50837(12) 0.96373(14) 0.0160(4) Uani 1 1 d . . .
H19 H 0.3829 0.5483 0.9775 0.019 Uiso 1 1 calc R . .
C20 C 0.24831(14) 0.51518(12) 1.00876(14) 0.0167(4) Uani 1 1 d . . .
H20 H 0.2467 0.5599 1.0529 0.020 Uiso 1 1 calc R . .
C21 C 0.16966(14) 0.45624(12) 0.98927(14) 0.0152(4) Uani 1 1 d . . .
C22 C 0.17149(14) 0.39063(12) 0.92476(14) 0.0176(4) Uani 1 1 d . . .
H22 H 0.1178 0.3504 0.9121 0.021 Uiso 1 1 calc R . .
C23 C 0.25185(14) 0.38385(12) 0.87878(14) 0.0164(4) Uani 1 1 d . . .
H23 H 0.2530 0.3392 0.8344 0.020 Uiso 1 1 calc R . .
C24 C 0.08605(14) 0.46358(13) 1.03738(14) 0.0178(4) Uani 1 1 d . . .
C25 C 0.63619(13) 0.41563(12) 0.63392(13) 0.0137(4) Uani 1 1 d . . .
C26 C 0.68293(14) 0.48655(13) 0.61304(15) 0.0185(4) Uani 1 1 d . A .
H26 H 0.6431 0.5354 0.5978 0.022 Uiso 1 1 calc R . .
C27 C 0.78770(15) 0.48626(13) 0.61436(16) 0.0221(4) Uani 1 1 d . . .
H27 H 0.8197 0.5349 0.6004 0.027 Uiso 1 1 calc R A .
C28 C 0.84565(14) 0.41469(14) 0.63611(16) 0.0235(4) Uani 1 1 d . A .
H28 H 0.9180 0.4148 0.6393 0.028 Uiso 1 1 calc R . .
C29 C 0.79855(15) 0.34362(14) 0.65307(17) 0.0249(5) Uani 1 1 d . . .
H29 H 0.8377 0.2944 0.6653 0.030 Uiso 1 1 calc R A .
C30 C 0.69350(15) 0.34375(13) 0.65233(15) 0.0192(4) Uani 1 1 d . A .
H30 H 0.6612 0.2947 0.6644 0.023 Uiso 1 1 calc R . .
C31 C 0.15442(13) 0.40834(12) 0.43457(14) 0.0149(4) Uani 1 1 d . . .
C32 C 0.10031(14) 0.45818(12) 0.35209(14) 0.0175(4) Uani 1 1 d . A .
H32 H 0.1389 0.4894 0.3164 0.021 Uiso 1 1 calc R . .
C33 C -0.00833(14) 0.46286(13) 0.32149(15) 0.0183(4) Uani 1 1 d . . .
H33 H -0.0444 0.4962 0.2644 0.022 Uiso 1 1 calc R A .
C34 C -0.06451(14) 0.41812(13) 0.37534(15) 0.0173(4) Uani 1 1 d . A .
C35 C -0.01190(14) 0.36619(12) 0.45616(14) 0.0173(4) Uani 1 1 d . . .
H35 H -0.0507 0.3344 0.4909 0.021 Uiso 1 1 calc R A .
C36 C 0.09650(13) 0.36125(12) 0.48535(14) 0.0157(4) Uani 1 1 d . A .
H36 H 0.1322 0.3258 0.5402 0.019 Uiso 1 1 calc R . .
C37 C -0.17713(15) 0.42747(13) 0.34696(15) 0.0200(4) Uani 1 1 d . . .
B1 B 0.31159(15) 0.40020(14) 0.66437(16) 0.0145(4) Uani 1 1 d . . .
F3 F 0.48674(8) 0.27905(7) 0.09229(8) 0.0182(2) Uani 1 1 d . B .
F4 F 0.53371(8) 0.14516(7) 0.09600(8) 0.0191(2) Uani 1 1 d . B .
N5 N 0.35417(11) 0.18291(10) 0.00796(11) 0.0151(3) Uani 1 1 d . B .
N6 N 0.42696(11) 0.18884(10) 0.20319(12) 0.0145(3) Uani 1 1 d . B .
N7 N 0.75424(14) 0.12824(12) -0.30381(15) 0.0279(4) Uani 1 1 d . . .
N8 N 1.02785(14) 0.13902(14) 0.43331(14) 0.0324(5) Uani 1 1 d . . .
C38 C 0.34806(14) 0.17302(12) -0.09360(14) 0.0152(4) Uani 1 1 d . . .
C39 C 0.24025(14) 0.16677(11) -0.15232(14) 0.0161(4) Uani 1 1 d . . .
C40 C 0.19134(16) 0.16162(12) -0.26031(15) 0.0206(4) Uani 1 1 d . B .
H40 H 0.2320 0.1581 -0.3075 0.025 Uiso 1 1 calc R . .
C41 C 0.08387(16) 0.16191(13) -0.29519(15) 0.0226(4) Uani 1 1 d . . .
H41 H 0.0493 0.1599 -0.3678 0.027 Uiso 0.934(3) 1 calc PR B 1
Cl2 Cl 0.0193(9) 0.1598(7) -0.4241(9) 0.049(4) Uiso 0.066(3) 1 d P . 2
C42 C 0.02322(16) 0.16511(13) -0.22521(16) 0.0226(4) Uani 1 1 d . B .
H42 H -0.0514 0.1639 -0.2519 0.027 Uiso 1 1 calc R . .
C43 C 0.06909(14) 0.16988(12) -0.11954(15) 0.0192(4) Uani 1 1 d . . .
H43 H 0.0272 0.1712 -0.0734 0.023 Uiso 1 1 calc R B .
C44 C 0.17986(14) 0.17278(12) -0.08158(14) 0.0163(4) Uani 1 1 d . B .
C45 C 0.25350(14) 0.18256(12) 0.01918(14) 0.0156(4) Uani 1 1 d . . .
C46 C 0.23917(14) 0.18677(12) 0.11773(14) 0.0151(3) Uani 1 1 d . B .
C47 C 0.32335(13) 0.19053(12) 0.20754(14) 0.0150(4) Uani 1 1 d . . .
C48 C 0.32701(14) 0.19295(12) 0.31515(14) 0.0143(3) Uani 1 1 d . B .
C49 C 0.25022(14) 0.19820(12) 0.36750(14) 0.0163(4) Uani 1 1 d . . .
H49 H 0.1773 0.1989 0.3302 0.020 Uiso 1 1 calc R B .
C50 C 0.28325(14) 0.20233(12) 0.47405(15) 0.0174(4) Uani 1 1 d . B .
H50 H 0.2320 0.2050 0.5104 0.021 Uiso 1 1 calc R . .
C51 C 0.39053(15) 0.20273(12) 0.53092(14) 0.0182(4) Uani 1 1 d . . .
H51 H 0.4105 0.2074 0.6045 0.022 Uiso 1 1 calc R B .
C52 C 0.46696(14) 0.19638(12) 0.48141(14) 0.0169(4) Uani 1 1 d . B .
H52 H 0.5395 0.1959 0.5198 0.020 Uiso 1 1 calc R . .
C53 C 0.43495(14) 0.19061(12) 0.37277(14) 0.0150(4) Uani 1 1 d . . .
C54 C 0.49398(14) 0.18752(12) 0.29970(14) 0.0143(3) Uani 1 1 d . B .
C55 C 0.43803(15) 0.16701(12) -0.13557(14) 0.0161(4) Uani 1 1 d . . .
C56 C 0.43727(15) 0.10426(12) -0.20575(14) 0.0172(4) Uani 1 1 d . . .
H56 H 0.3796 0.0674 -0.2244 0.021 Uiso 1 1 calc R . .
C57 C 0.51930(15) 0.09507(12) -0.24835(14) 0.0174(4) Uani 1 1 d . . .
H57 H 0.5186 0.0519 -0.2954 0.021 Uiso 1 1 calc R . .
C58 C 0.60285(15) 0.14969(12) -0.22156(14) 0.0170(4) Uani 1 1 d . . .
C59 C 0.60405(15) 0.21374(13) -0.15364(15) 0.0190(4) Uani 1 1 d . . .
H59 H 0.6610 0.2513 -0.1366 0.023 Uiso 1 1 calc R . .
C60 C 0.52169(15) 0.22249(12) -0.11095(15) 0.0179(4) Uani 1 1 d . . .
H60 H 0.5221 0.2663 -0.0648 0.021 Uiso 1 1 calc R . .
C61 C 0.68823(14) 0.13832(13) -0.26627(15) 0.0187(4) Uani 1 1 d . . .
C62 C 0.12985(14) 0.18534(13) 0.12599(14) 0.0172(4) Uani 1 1 d . . .
C63 C 0.06998(15) 0.25539(14) 0.11073(15) 0.0221(4) Uani 1 1 d . B .
H63 H 0.0996 0.3054 0.0977 0.027 Uiso 1 1 calc R . .
C64 C -0.03331(17) 0.25317(16) 0.11425(18) 0.0311(5) Uani 1 1 d . . .
H64 H -0.0746 0.3014 0.1028 0.037 Uiso 1 1 calc R B .
C65 C -0.07609(16) 0.18031(17) 0.13456(17) 0.0328(6) Uani 1 1 d . B .
H65 H -0.1473 0.1784 0.1353 0.039 Uiso 1 1 calc R . .
C66 C -0.01567(17) 0.11068(15) 0.15363(16) 0.0285(5) Uani 1 1 d . . .
H66 H -0.0444 0.0614 0.1703 0.034 Uiso 1 1 calc R B .
C67 C 0.08722(15) 0.11244(13) 0.14853(15) 0.0210(4) Uani 1 1 d . B .
H67 H 0.1284 0.0642 0.1604 0.025 Uiso 1 1 calc R . .
C68 C 0.60925(14) 0.18088(12) 0.32763(14) 0.0152(4) Uani 1 1 d . . .
C69 C 0.67055(14) 0.22963(12) 0.28307(14) 0.0172(4) Uani 1 1 d . B .
H69 H 0.6378 0.2693 0.2325 0.021 Uiso 1 1 calc R . .
C70 C 0.77876(14) 0.22013(13) 0.31260(15) 0.0193(4) Uani 1 1 d . . .
H70 H 0.8203 0.2535 0.2825 0.023 Uiso 1 1 calc R B .
C71 C 0.82680(15) 0.16187(13) 0.38620(15) 0.0192(4) Uani 1 1 d . B .
C72 C 0.76710(15) 0.11428(13) 0.43277(15) 0.0197(4) Uani 1 1 d . . .
H72 H 0.8002 0.0752 0.4840 0.024 Uiso 1 1 calc R B .
C73 C 0.65911(14) 0.12431(12) 0.40389(15) 0.0181(4) Uani 1 1 d . B .
H73 H 0.6182 0.0924 0.4363 0.022 Uiso 1 1 calc R . .
C74 C 0.93951(16) 0.14924(14) 0.41261(15) 0.0228(4) Uani 1 1 d . . .
B2 B 0.45569(16) 0.19890(14) 0.09918(16) 0.0159(4) Uani 1 1 d . . .

loop_
_atom_site_aniso_label
_atom_site_aniso_U_11
_atom_site_aniso_U_22
_atom_site_aniso_U_33
_atom_site_aniso_U_23
_atom_site_aniso_U_13
_atom_site_aniso_U_12
F1 0.0136(5) 0.0207(6) 0.0197(5) -0.0004(5) 0.0073(4) 0.0013(4)
F2 0.0203(5) 0.0146(6) 0.0178(5) -0.0013(4) 0.0080(4) -0.0045(4)
N1 0.0142(7) 0.0139(8) 0.0139(7) -0.0016(6) 0.0064(6) -0.0011(6)
N2 0.0116(7) 0.0140(8) 0.0167(7) -0.0013(6) 0.0065(6) -0.0018(6)
N3 0.0204(8) 0.0293(10) 0.0243(9) 0.0010(8) 0.0101(7) 0.0011(7)
N4 0.0180(8) 0.0367(12) 0.0297(9) 0.0078(8) 0.0080(7) 0.0010(7)
C1 0.0165(9) 0.0124(10) 0.0166(9) -0.0009(7) 0.0072(7) -0.0016(7)
C2 0.0169(8) 0.0124(9) 0.0194(9) -0.0004(7) 0.0079(7) -0.0007(7)
C3 0.0206(9) 0.0183(11) 0.0175(9) -0.0007(8) 0.0076(7) 0.0009(8)
C4 0.0211(9) 0.0222(11) 0.0155(9) -0.0017(8) 0.0013(7) 0.0013(8)
C5 0.0152(9) 0.0248(12) 0.0231(9) -0.0013(8) 0.0036(7) 0.0007(8)
C6 0.0170(8) 0.0198(11) 0.0204(9) -0.0004(8) 0.0065(7) 0.0004(7)
C7 0.0173(8) 0.0130(10) 0.0159(8) -0.0007(7) 0.0063(7) 0.0002(7)
C8 0.0134(8) 0.0130(9) 0.0194(9) -0.0007(7) 0.0072(7) -0.0006(7)
C9 0.0131(8) 0.0102(9) 0.0180(8) 0.0006(7) 0.0063(7) -0.0004(7)
C10 0.0124(8) 0.0101(9) 0.0203(9) -0.0011(7) 0.0090(7) -0.0020(7)
C11 0.0154(8) 0.0097(9) 0.0163(8) -0.0002(7) 0.0062(7) -0.0005(7)
C12 0.0133(8) 0.0130(10) 0.0187(9) 0.0007(7) 0.0076(7) 0.0005(7)
C13 0.0191(8) 0.0120(9) 0.0196(9) 0.0003(7) 0.0108(7) 0.0006(7)
C14 0.0209(9) 0.0145(10) 0.0145(8) 0.0010(7) 0.0066(7) 0.0004(7)
C15 0.0138(8) 0.0141(10) 0.0168(8) -0.0005(7) 0.0037(7) -0.0006(7)
C16 0.0131(8) 0.0111(9) 0.0186(9) 0.0000(7) 0.0067(7) -0.0011(7)
C17 0.0144(8) 0.0118(9) 0.0164(8) -0.0014(7) 0.0052(7) -0.0013(7)
C18 0.0141(8) 0.0158(10) 0.0148(8) 0.0019(7) 0.0058(7) -0.0002(7)
C19 0.0155(8) 0.0172(10) 0.0167(9) -0.0008(7) 0.0070(7) -0.0031(7)
C20 0.0182(9) 0.0174(10) 0.0154(8) -0.0003(7) 0.0062(7) 0.0015(7)
C21 0.0146(8) 0.0177(10) 0.0147(8) 0.0026(7) 0.0064(7) 0.0026(7)
C22 0.0169(8) 0.0170(10) 0.0205(9) 0.0019(8) 0.0081(7) -0.0034(7)
C23 0.0194(9) 0.0149(10) 0.0170(9) -0.0017(7) 0.0087(7) -0.0008(7)
C24 0.0161(9) 0.0182(10) 0.0178(9) 0.0012(8) 0.0032(7) -0.0012(7)
C25 0.0122(8) 0.0160(10) 0.0131(8) -0.0024(7) 0.0039(6) -0.0016(7)
C26 0.0162(9) 0.0167(10) 0.0236(10) -0.0033(8) 0.0075(7) -0.0003(7)
C27 0.0191(9) 0.0214(11) 0.0295(11) -0.0048(8) 0.0127(8) -0.0059(8)
C28 0.0134(8) 0.0309(12) 0.0277(10) -0.0055(9) 0.0087(7) 0.0014(8)
C29 0.0186(10) 0.0251(12) 0.0313(11) -0.0002(9) 0.0078(8) 0.0084(8)
C30 0.0183(9) 0.0173(10) 0.0228(10) 0.0019(8) 0.0074(7) 0.0005(7)
C31 0.0128(8) 0.0160(10) 0.0166(8) -0.0045(7) 0.0054(7) -0.0002(7)
C32 0.0179(9) 0.0172(10) 0.0191(9) -0.0018(8) 0.0082(7) -0.0026(7)
C33 0.0161(8) 0.0200(11) 0.0194(9) -0.0003(8) 0.0059(7) 0.0005(7)
C34 0.0126(8) 0.0185(10) 0.0208(9) -0.0036(8) 0.0051(7) -0.0005(7)
C35 0.0162(8) 0.0179(10) 0.0197(9) -0.0022(8) 0.0084(7) -0.0035(7)
C36 0.0138(8) 0.0163(10) 0.0172(9) -0.0017(7) 0.0047(7) -0.0009(7)
C37 0.0207(9) 0.0210(11) 0.0191(9) 0.0033(8) 0.0070(7) -0.0002(8)
B1 0.0140(9) 0.0146(11) 0.0166(9) -0.0016(8) 0.0070(7) -0.0036(8)
F3 0.0205(5) 0.0170(6) 0.0188(5) -0.0022(4) 0.0086(4) -0.0039(4)
F4 0.0178(5) 0.0210(6) 0.0201(5) -0.0031(5) 0.0079(4) 0.0028(4)
N5 0.0159(7) 0.0142(8) 0.0164(7) 0.0000(6) 0.0066(6) -0.0003(6)
N6 0.0125(7) 0.0146(8) 0.0174(7) -0.0011(6) 0.0058(6) 0.0002(6)
N7 0.0261(9) 0.0261(11) 0.0342(10) -0.0011(8) 0.0134(8) 0.0034(8)
N8 0.0206(9) 0.0483(13) 0.0290(10) 0.0009(9) 0.0084(8) 0.0043(8)
C38 0.0182(9) 0.0122(10) 0.0163(8) -0.0006(7) 0.0068(7) -0.0023(7)
C39 0.0192(9) 0.0106(10) 0.0193(9) 0.0011(7) 0.0072(7) -0.0014(7)
C40 0.0269(10) 0.0162(11) 0.0188(9) 0.0001(8) 0.0068(8) -0.0032(8)
C41 0.0268(10) 0.0208(11) 0.0183(9) 0.0019(8) 0.0035(8) -0.0016(8)
C42 0.0190(9) 0.0203(11) 0.0253(10) 0.0002(8) 0.0014(8) -0.0009(8)
C43 0.0189(9) 0.0152(10) 0.0234(9) -0.0015(8) 0.0063(8) -0.0013(7)
C44 0.0187(9) 0.0134(10) 0.0168(8) -0.0010(7) 0.0053(7) -0.0012(7)
C45 0.0141(8) 0.0135(9) 0.0200(9) -0.0013(7) 0.0061(7) -0.0012(7)
C46 0.0158(8) 0.0122(9) 0.0184(8) -0.0017(7) 0.0067(7) -0.0006(7)
C47 0.0150(8) 0.0133(9) 0.0191(9) -0.0010(7) 0.0087(7) 0.0002(7)
C48 0.0163(8) 0.0108(9) 0.0168(8) -0.0005(7) 0.0061(7) 0.0000(7)
C49 0.0157(8) 0.0138(10) 0.0205(9) -0.0002(7) 0.0070(7) 0.0006(7)
C50 0.0191(9) 0.0148(10) 0.0225(9) 0.0028(8) 0.0126(7) 0.0017(7)
C51 0.0235(9) 0.0164(10) 0.0160(9) 0.0023(7) 0.0077(7) 0.0013(8)
C52 0.0186(9) 0.0129(10) 0.0184(9) 0.0018(7) 0.0044(7) 0.0014(7)
C53 0.0162(8) 0.0100(9) 0.0203(9) 0.0009(7) 0.0080(7) 0.0004(7)
C54 0.0159(8) 0.0104(9) 0.0173(8) 0.0007(7) 0.0059(7) -0.0002(7)
C55 0.0193(9) 0.0174(10) 0.0125(8) 0.0020(7) 0.0060(7) 0.0008(7)
C56 0.0207(9) 0.0152(10) 0.0148(8) 0.0014(7) 0.0037(7) -0.0027(7)
C57 0.0244(10) 0.0139(10) 0.0147(8) -0.0004(7) 0.0071(7) 0.0026(7)
C58 0.0202(9) 0.0150(10) 0.0170(9) 0.0045(7) 0.0075(7) 0.0034(7)
C59 0.0186(9) 0.0198(11) 0.0192(9) 0.0010(8) 0.0063(7) -0.0016(8)
C60 0.0224(9) 0.0158(10) 0.0166(9) -0.0009(7) 0.0074(7) -0.0014(7)
C61 0.0197(9) 0.0165(10) 0.0196(9) 0.0002(8) 0.0053(7) 0.0029(7)
C62 0.0140(8) 0.0224(11) 0.0153(8) -0.0042(8) 0.0046(7) -0.0009(7)
C63 0.0201(9) 0.0246(12) 0.0224(10) -0.0015(8) 0.0076(8) 0.0024(8)
C64 0.0209(10) 0.0397(15) 0.0326(12) -0.0085(10) 0.0076(9) 0.0090(9)
C65 0.0182(10) 0.0496(16) 0.0335(12) -0.0184(11) 0.0124(9) -0.0094(10)
C66 0.0265(11) 0.0357(14) 0.0272(11) -0.0099(10) 0.0138(9) -0.0142(9)
C67 0.0206(10) 0.0221(11) 0.0218(10) -0.0037(8) 0.0084(8) -0.0039(8)
C68 0.0140(8) 0.0143(10) 0.0174(8) -0.0039(7) 0.0048(7) 0.0000(7)
C69 0.0178(9) 0.0167(10) 0.0181(9) -0.0004(7) 0.0072(7) 0.0006(7)
C70 0.0185(9) 0.0219(11) 0.0193(9) -0.0024(8) 0.0085(7) -0.0032(8)
C71 0.0155(9) 0.0214(11) 0.0200(9) -0.0031(8) 0.0039(7) 0.0011(7)
C72 0.0203(9) 0.0168(11) 0.0210(9) 0.0021(8) 0.0044(7) 0.0036(7)
C73 0.0164(9) 0.0178(11) 0.0222(9) 0.0004(8) 0.0089(7) -0.0002(7)
C74 0.0209(10) 0.0273(12) 0.0195(9) -0.0003(8) 0.0050(8) 0.0005(8)
B2 0.0159(9) 0.0185(12) 0.0153(9) -0.0017(8) 0.0075(8) 0.0000(8)

loop_
_atom_type_symbol
_atom_type_description
_atom_type_scat_dispersion_real
_atom_type_scat_dispersion_imag
_atom_type_scat_source
C C 0.0033 0.0016 'International Tables Vol C Tables 4.2.6.8 and 6.1.1.4'
H H 0.0000 0.0000 'International Tables Vol C Tables 4.2.6.8 and 6.1.1.4'
N N 0.0061 0.0033 'International Tables Vol C Tables 4.2.6.8 and 6.1.1.4'
B B 0.0013 0.0007 'International Tables Vol C Tables 4.2.6.8 and 6.1.1.4'
F F 0.0171 0.0103 'International Tables Vol C Tables 4.2.6.8 and 6.1.1.4'
Cl Cl 0.1484 0.1585 'International Tables Vol C Tables 4.2.6.8 and 6.1.1.4'

loop_
_geom_angle_atom_site_label_1
_geom_angle_atom_site_label_2
_geom_angle_atom_site_label_3
_geom_angle
_geom_angle_site_symmetry_3
C1 N1 C8 109.73(14) .
C1 N1 B1 127.08(14) .
C8 N1 B1 122.90(14) .
C17 N2 C10 109.38(14) .
C17 N2 B1 127.66(14) .
C10 N2 B1 122.35(14) .
N1 C1 C2 108.96(15) .
N1 C1 C18 125.90(16) .
C2 C1 C18 125.13(16) .
C3 C2 C7 120.90(16) .
C3 C2 C1 131.48(16) .
C7 C2 C1 107.52(16) .
C4 C3 C2 118.24(16) .
C4 C3 H3 120.9 .
C2 C3 H3 120.9 .
C3 C4 C5 121.08(17) .
C3 C4 Cl1 120.4(5) .
C5 C4 Cl1 112.8(5) .
C3 C4 H4 119.5 .
C5 C4 H4 119.5 .
C6 C5 C4 121.39(17) .
C6 C5 H5 119.3 .
C4 C5 H5 119.3 .
C5 C6 C7 118.59(17) .
C5 C6 H6 120.7 .
C7 C6 H6 120.7 .
C6 C7 C2 119.72(17) .
C6 C7 C8 134.12(17) .
C2 C7 C8 106.16(15) .
C9 C8 N1 120.84(16) .
C9 C8 C7 131.44(16) .
N1 C8 C7 107.63(15) .
C10 C9 C8 122.30(15) .
C10 C9 C25 119.83(15) .
C8 C9 C25 117.88(15) .
C9 C10 N2 120.71(15) .
C9 C10 C11 131.49(15) .
N2 C10 C11 107.68(15) .
C16 C11 C12 119.85(16) .
C16 C11 C10 106.59(14) .
C12 C11 C10 133.52(16) .
C13 C12 C11 117.92(16) .
C13 C12 H12 121.0 .
C11 C12 H12 121.0 .
C12 C13 C14 122.26(16) .
C12 C13 H13 118.9 .
C14 C13 H13 118.9 .
C15 C14 C13 120.54(17) .
C15 C14 H14 119.7 .
C13 C14 H14 119.7 .
C14 C15 C16 118.30(16) .
C14 C15 H15 120.8 .
C16 C15 H15 120.8 .
C15 C16 C11 121.11(15) .
C15 C16 C17 131.37(16) .
C11 C16 C17 107.33(15) .
N2 C17 C16 109.00(14) .
N2 C17 C31 126.04(15) .
C16 C17 C31 124.93(16) .
C23 C18 C19 119.59(16) .
C23 C18 C1 122.30(17) .
C19 C18 C1 118.08(16) .
C20 C19 C18 120.30(17) .
C20 C19 H19 119.8 .
C18 C19 H19 119.8 .
C19 C20 C21 119.79(18) .
C19 C20 H20 120.1 .
C21 C20 H20 120.1 .
C22 C21 C20 120.43(16) .
C22 C21 C24 120.18(17) .
C20 C21 C24 119.39(17) .
C23 C22 C21 119.97(17) .
C23 C22 H22 120.0 .
C21 C22 H22 120.0 .
C22 C23 C18 119.91(18) .
C22 C23 H23 120.0 .
C18 C23 H23 120.0 .
N3 C24 C21 179.3(2) .
C30 C25 C26 119.73(16) .
C30 C25 C9 119.27(16) .
C26 C25 C9 120.94(16) .
C27 C26 C25 120.16(18) .
C27 C26 H26 119.9 .
C25 C26 H26 119.9 .
C26 C27 C28 119.83(19) .
C26 C27 H27 120.1 .
C28 C27 H27 120.1 .
C29 C28 C27 120.18(17) .
C29 C28 H28 119.9 .
C27 C28 H28 119.9 .
C28 C29 C30 120.13(19) .
C28 C29 H29 119.9 .
C30 C29 H29 119.9 .
C25 C30 C29 119.90(18) .
C25 C30 H30 120.0 .
C29 C30 H30 120.0 .
C32 C31 C36 118.93(16) .
C32 C31 C17 117.61(16) .
C36 C31 C17 123.44(17) .
C33 C32 C31 121.10(17) .
C33 C32 H32 119.4 .
C31 C32 H32 119.4 .
C32 C33 C34 119.25(18) .
C32 C33 H33 120.4 .
C34 C33 H33 120.4 .
C33 C34 C35 120.40(16) .
C33 C34 C37 118.71(18) .
C35 C34 C37 120.88(17) .
C36 C35 C34 119.85(17) .
C36 C35 H35 120.1 .
C34 C35 H35 120.1 .
C35 C36 C31 120.39(18) .
C35 C36 H36 119.8 .
C31 C36 H36 119.8 .
N4 C37 C34 177.9(2) .
F1 B1 F2 111.67(14) .
F1 B1 N1 110.69(16) .
F2 B1 N1 108.11(16) .
F1 B1 N2 110.81(16) .
F2 B1 N2 107.85(15) .
N1 B1 N2 107.55(13) .
C38 N5 C45 109.72(15) .
C38 N5 B2 126.60(15) .
C45 N5 B2 123.53(15) .
C54 N6 C47 109.85(14) .
C54 N6 B2 126.97(15) .
C47 N6 B2 122.71(15) .
N5 C38 C39 108.64(15) .
N5 C38 C55 125.73(17) .
C39 C38 C55 125.60(16) .
C40 C39 C44 121.18(17) .
C40 C39 C38 131.29(17) .
C44 C39 C38 107.37(16) .
C41 C40 C39 118.07(17) .
C41 C40 H40 121.0 .
C39 C40 H40 121.0 .
C40 C41 C42 121.11(18) .
C40 C41 Cl2 120.9(4) .
C42 C41 Cl2 118.0(4) .
C40 C41 H41 119.4 .
C42 C41 H41 119.4 .
C43 C42 C41 121.88(18) .
C43 C42 H42 119.1 .
C41 C42 H42 119.1 .
C42 C43 C44 118.21(17) .
C42 C43 H43 120.9 .
C44 C43 H43 120.9 .
C43 C44 C39 119.45(17) .
C43 C44 C45 134.18(17) .
C39 C44 C45 106.36(15) .
N5 C45 C46 120.63(16) .
N5 C45 C44 107.91(15) .
C46 C45 C44 131.35(16) .
C47 C46 C45 122.02(16) .
C47 C46 C62 119.25(16) .
C45 C46 C62 118.73(16) .
C46 C47 N6 120.93(16) .
C46 C47 C48 131.31(16) .
N6 C47 C48 107.71(15) .
C49 C48 C53 119.70(16) .
C49 C48 C47 134.11(17) .
C53 C48 C47 106.17(14) .
C50 C49 C48 118.26(16) .
C50 C49 H49 120.9 .
C48 C49 H49 120.9 .
C49 C50 C51 121.94(16) .
C49 C50 H50 119.0 .
C51 C50 H50 119.0 .
C52 C51 C50 120.77(17) .
C52 C51 H51 119.6 .
C50 C51 H51 119.6 .
C51 C52 C53 118.22(17) .
C51 C52 H52 120.9 .
C53 C52 H52 120.9 .
C52 C53 C48 121.05(15) .
C52 C53 C54 131.52(17) .
C48 C53 C54 107.28(15) .
N6 C54 C53 108.96(15) .
N6 C54 C68 126.30(16) .
C53 C54 C68 124.71(16) .
C56 C55 C60 119.15(17) .
C56 C55 C38 117.81(17) .
C60 C55 C38 123.01(17) .
C57 C56 C55 120.88(18) .
C57 C56 H56 119.6 .
C55 C56 H56 119.6 .
C56 C57 C58 119.29(18) .
C56 C57 H57 120.4 .
C58 C57 H57 120.4 .
C57 C58 C59 120.78(17) .
C57 C58 C61 118.27(18) .
C59 C58 C61 120.95(18) .
C60 C59 C58 119.65(18) .
C60 C59 H59 120.2 .
C58 C59 H59 120.2 .
C59 C60 C55 120.22(18) .
C59 C60 H60 119.9 .
C55 C60 H60 119.9 .
N7 C61 C58 178.3(2) .
C63 C62 C67 119.66(17) .
C63 C62 C46 120.52(18) .
C67 C62 C46 119.82(18) .
C62 C63 C64 120.4(2) .
C62 C63 H63 119.8 .
C64 C63 H63 119.8 .
C65 C64 C63 119.8(2) .
C65 C64 H64 120.1 .
C63 C64 H64 120.1 .
C66 C65 C64 120.22(19) .
C66 C65 H65 119.9 .
C64 C65 H65 119.9 .
C65 C66 C67 120.1(2) .
C65 C66 H66 120.0 .
C67 C66 H66 120.0 .
C66 C67 C62 119.8(2) .
C66 C67 H67 120.1 .
C62 C67 H67 120.1 .
C73 C68 C69 119.12(16) .
C73 C68 C54 117.95(16) .
C69 C68 C54 122.92(17) .
C70 C69 C68 120.03(18) .
C70 C69 H69 120.0 .
C68 C69 H69 120.0 .
C69 C70 C71 120.12(18) .
C69 C70 H70 119.9 .
C71 C70 H70 119.9 .
C72 C71 C70 120.45(17) .
C72 C71 C74 119.73(19) .
C70 C71 C74 119.80(18) .
C73 C72 C71 119.37(18) .
C73 C72 H72 120.3 .
C71 C72 H72 120.3 .
C72 C73 C68 120.86(17) .
C72 C73 H73 119.6 .
C68 C73 H73 119.6 .
N8 C74 C71 179.7(3) .
N8 C74 Cl2 66.4(3) 1_656
C71 C74 Cl2 113.6(3) 1_656
F4 B2 F3 111.41(15) .
F4 B2 N5 110.69(16) .
F3 B2 N5 108.20(16) .
F4 B2 N6 110.29(16) .
F3 B2 N6 108.38(15) .
N5 B2 N6 107.76(14) .

loop_
_geom_bond_atom_site_label_1
_geom_bond_atom_site_label_2
_geom_bond_distance
F1 B1 1.371(2)
F2 B1 1.389(2)
N1 C1 1.349(2)
N1 C8 1.398(2)
N1 B1 1.560(3)
N2 C17 1.347(2)
N2 C10 1.402(2)
N2 B1 1.573(2)
N3 C24 1.137(2)
N4 C37 1.144(2)
C1 C2 1.420(3)
C1 C18 1.475(2)
C2 C3 1.407(3)
C2 C7 1.420(2)
C3 C4 1.371(3)
C3 H3 0.9500
C4 C5 1.411(3)
C4 Cl1 1.680(15)
C4 H4 0.9500
C5 C6 1.380(3)
C5 H5 0.9500
C6 C7 1.400(3)
C6 H6 0.9500
C7 C8 1.435(3)
C8 C9 1.392(2)
C9 C10 1.386(2)
C9 C25 1.498(2)
C10 C11 1.430(2)
C11 C16 1.410(2)
C11 C12 1.412(2)
C12 C13 1.377(3)
C12 H12 0.9500
C13 C14 1.405(3)
C13 H13 0.9500
C14 C15 1.378(2)
C14 H14 0.9500
C15 C16 1.407(2)
C15 H15 0.9500
C16 C17 1.426(2)
C17 C31 1.473(2)
C18 C23 1.398(3)
C18 C19 1.401(3)
C19 C20 1.382(2)
C19 H19 0.9500
C20 C21 1.392(3)
C20 H20 0.9500
C21 C22 1.390(3)
C21 C24 1.448(2)
C22 C23 1.389(2)
C22 H22 0.9500
C23 H23 0.9500
C25 C30 1.387(3)
C25 C26 1.388(3)
C26 C27 1.387(3)
C26 H26 0.9500
C27 C28 1.389(3)
C27 H27 0.9500
C28 C29 1.376(3)
C28 H28 0.9500
C29 C30 1.393(3)
C29 H29 0.9500
C30 H30 0.9500
C31 C32 1.396(3)
C31 C36 1.404(2)
C32 C33 1.381(2)
C32 H32 0.9500
C33 C34 1.395(3)
C33 H33 0.9500
C34 C35 1.397(3)
C34 C37 1.439(3)
C35 C36 1.379(2)
C35 H35 0.9500
C36 H36 0.9500
F3 B2 1.391(3)
F4 B2 1.372(2)
N5 C38 1.357(2)
N5 C45 1.390(2)
N5 B2 1.555(3)
N6 C54 1.341(2)
N6 C47 1.396(2)
N6 B2 1.567(2)
N7 C61 1.147(2)
N8 C74 1.136(3)
C38 C39 1.421(3)
C38 C55 1.470(2)
C39 C40 1.410(3)
C39 C44 1.420(2)
C40 C41 1.365(3)
C40 H40 0.9500
C41 C42 1.412(3)
C41 Cl2 1.695(11)
C41 H41 0.9500
C42 C43 1.375(3)
C42 H42 0.9500
C43 C44 1.409(3)
C43 H43 0.9500
C44 C45 1.428(3)
C45 C46 1.398(2)
C46 C47 1.385(3)
C46 C62 1.490(2)
C47 C48 1.437(2)
C48 C49 1.405(2)
C48 C53 1.415(2)
C49 C50 1.373(3)
C49 H49 0.9500
C50 C51 1.405(3)
C50 H50 0.9500
C51 C52 1.375(2)
C51 H51 0.9500
C52 C53 1.402(3)
C52 H52 0.9500
C53 C54 1.430(2)
C54 C68 1.469(2)
C55 C56 1.397(3)
C55 C60 1.400(3)
C56 C57 1.383(2)
C56 H56 0.9500
C57 C58 1.390(3)
C57 H57 0.9500
C58 C59 1.392(3)
C58 C61 1.446(2)
C59 C60 1.387(2)
C59 H59 0.9500
C60 H60 0.9500
C62 C63 1.380(3)
C62 C67 1.396(3)
C63 C64 1.388(3)
C63 H63 0.9500
C64 C65 1.387(4)
C64 H64 0.9500
C65 C66 1.378(4)
C65 H65 0.9500
C66 C67 1.390(3)
C66 H66 0.9500
C67 H67 0.9500
C68 C73 1.398(3)
C68 C69 1.399(3)
C69 C70 1.383(3)
C69 H69 0.9500
C70 C71 1.390(3)
C70 H70 0.9500
C71 C72 1.389(3)
C71 C74 1.448(3)
C72 C73 1.381(3)
C72 H72 0.9500
C73 H73 0.9500

loop_
_geom_torsion_atom_site_label_1
_geom_torsion_atom_site_label_2
_geom_torsion_atom_site_label_3
_geom_torsion_atom_site_label_4
_geom_torsion
C8 N1 C1 C2 -0.5(2)
B1 N1 C1 C2 173.47(17)
C8 N1 C1 C18 178.36(18)
B1 N1 C1 C18 -7.7(3)
N1 C1 C2 C3 -175.9(2)
C18 C1 C2 C3 5.2(3)
N1 C1 C2 C7 0.4(2)
C18 C1 C2 C7 -178.44(18)
C7 C2 C3 C4 3.1(3)
C1 C2 C3 C4 179.0(2)
C2 C3 C4 C5 -0.7(3)
C2 C3 C4 Cl1 -152.1(7)
C3 C4 C5 C6 -1.4(3)
Cl1 C4 C5 C6 152.0(6)
C4 C5 C6 C7 1.1(3)
C5 C6 C7 C2 1.3(3)
C5 C6 C7 C8 -178.8(2)
C3 C2 C7 C6 -3.4(3)
C1 C2 C7 C6 179.82(18)
C3 C2 C7 C8 176.63(18)
C1 C2 C7 C8 -0.2(2)
C1 N1 C8 C9 -176.74(18)
B1 N1 C8 C9 9.0(3)
C1 N1 C8 C7 0.3(2)
B1 N1 C8 C7 -173.89(17)
C6 C7 C8 C9 -3.4(4)
C2 C7 C8 C9 176.6(2)
C6 C7 C8 N1 179.9(2)
C2 C7 C8 N1 -0.1(2)
N1 C8 C9 C10 2.1(3)
C7 C8 C9 C10 -174.2(2)
N1 C8 C9 C25 -178.11(16)
C7 C8 C9 C25 5.6(3)
C8 C9 C10 N2 -0.2(3)
C25 C9 C10 N2 -179.96(17)
C8 C9 C10 C11 175.3(2)
C25 C9 C10 C11 -4.4(3)
C17 N2 C10 C9 175.62(17)
B1 N2 C10 C9 -12.7(3)
C17 N2 C10 C11 -0.9(2)
B1 N2 C10 C11 170.79(17)
C9 C10 C11 C16 -174.8(2)
N2 C10 C11 C16 1.2(2)
C9 C10 C11 C12 7.5(4)
N2 C10 C11 C12 -176.5(2)
C16 C11 C12 C13 -1.3(3)
C10 C11 C12 C13 176.2(2)
C11 C12 C13 C14 0.4(3)
C12 C13 C14 C15 0.4(3)
C13 C14 C15 C16 -0.3(3)
C14 C15 C16 C11 -0.6(3)
C14 C15 C16 C17 -175.0(2)
C12 C11 C16 C15 1.4(3)
C10 C11 C16 C15 -176.65(17)
C12 C11 C16 C17 177.03(17)
C10 C11 C16 C17 -1.1(2)
C10 N2 C17 C16 0.2(2)
B1 N2 C17 C16 -170.90(18)
C10 N2 C17 C31 -178.24(18)
B1 N2 C17 C31 10.7(3)
C15 C16 C17 N2 175.5(2)
C11 C16 C17 N2 0.6(2)
C15 C16 C17 C31 -6.0(3)
C11 C16 C17 C31 179.02(18)
N1 C1 C18 C23 49.7(3)
C2 C1 C18 C23 -131.7(2)
N1 C1 C18 C19 -132.4(2)
C2 C1 C18 C19 46.3(3)
C23 C18 C19 C20 -0.6(3)
C1 C18 C19 C20 -178.63(17)
C18 C19 C20 C21 0.6(3)
C19 C20 C21 C22 0.0(3)
C19 C20 C21 C24 179.57(17)
C20 C21 C22 C23 -0.4(3)
C24 C21 C22 C23 179.99(17)
C21 C22 C23 C18 0.3(3)
C19 C18 C23 C22 0.2(3)
C1 C18 C23 C22 178.11(17)
C10 C9 C25 C30 -97.2(2)
C8 C9 C25 C30 83.0(2)
C10 C9 C25 C26 85.6(2)
C8 C9 C25 C26 -94.2(2)
C30 C25 C26 C27 -2.4(3)
C9 C25 C26 C27 174.76(18)
C25 C26 C27 C28 0.3(3)
C26 C27 C28 C29 2.1(3)
C27 C28 C29 C30 -2.4(3)
C26 C25 C30 C29 2.1(3)
C9 C25 C30 C29 -175.14(18)
C28 C29 C30 C25 0.3(3)
N2 C17 C31 C32 136.4(2)
C16 C17 C31 C32 -41.8(3)
N2 C17 C31 C36 -45.3(3)
C16 C17 C31 C36 136.5(2)
C36 C31 C32 C33 1.3(3)
C17 C31 C32 C33 179.62(17)
C31 C32 C33 C34 1.2(3)
C32 C33 C34 C35 -3.0(3)
C32 C33 C34 C37 176.11(18)
C33 C34 C35 C36 2.3(3)
C37 C34 C35 C36 -176.80(18)
C34 C35 C36 C31 0.2(3)
C32 C31 C36 C35 -2.0(3)
C17 C31 C36 C35 179.76(17)
C1 N1 B1 F1 46.9(3)
C8 N1 B1 F1 -139.88(16)
C1 N1 B1 F2 -75.7(2)
C8 N1 B1 F2 97.52(19)
C1 N1 B1 N2 168.12(17)
C8 N1 B1 N2 -18.7(2)
C17 N2 B1 F1 -48.3(3)
C10 N2 B1 F1 141.60(16)
C17 N2 B1 F2 74.2(2)
C10 N2 B1 F2 -95.89(19)
C17 N2 B1 N1 -169.45(17)
C10 N2 B1 N1 20.5(2)
C45 N5 C38 C39 0.7(2)
B2 N5 C38 C39 -175.04(18)
C45 N5 C38 C55 -177.47(18)
B2 N5 C38 C55 6.8(3)
N5 C38 C39 C40 175.1(2)
C55 C38 C39 C40 -6.8(3)
N5 C38 C39 C44 -0.4(2)
C55 C38 C39 C44 177.76(18)
C44 C39 C40 C41 -0.5(3)
C38 C39 C40 C41 -175.4(2)
C39 C40 C41 C42 -1.6(3)
C39 C40 C41 Cl2 177.5(5)
C40 C41 C42 C43 1.5(3)
Cl2 C41 C42 C43 -177.7(5)
C41 C42 C43 C44 0.9(3)
C42 C43 C44 C39 -3.0(3)
C42 C43 C44 C45 175.5(2)
C40 C39 C44 C43 2.9(3)
C38 C39 C44 C43 178.88(18)
C40 C39 C44 C45 -176.03(18)
C38 C39 C44 C45 0.0(2)
C38 N5 C45 C46 176.04(18)
B2 N5 C45 C46 -8.1(3)
C38 N5 C45 C44 -0.7(2)
B2 N5 C45 C44 175.18(18)
C43 C44 C45 N5 -178.3(2)
C39 C44 C45 N5 0.4(2)
C43 C44 C45 C46 5.5(4)
C39 C44 C45 C46 -175.8(2)
N5 C45 C46 C47 -0.7(3)
C44 C45 C46 C47 175.1(2)
N5 C45 C46 C62 -179.37(18)
C44 C45 C46 C62 -3.5(3)
C45 C46 C47 N6 -1.1(3)
C62 C46 C47 N6 177.53(17)
C45 C46 C47 C48 -178.1(2)
C62 C46 C47 C48 0.5(3)
C54 N6 C47 C46 -175.76(18)
B2 N6 C47 C46 11.6(3)
C54 N6 C47 C48 1.9(2)
B2 N6 C47 C48 -170.75(17)
C46 C47 C48 C49 -5.4(4)
N6 C47 C48 C49 177.3(2)
C46 C47 C48 C53 175.9(2)
N6 C47 C48 C53 -1.4(2)
C53 C48 C49 C50 1.1(3)
C47 C48 C49 C50 -177.5(2)
C48 C49 C50 C51 1.0(3)
C49 C50 C51 C52 -2.1(3)
C50 C51 C52 C53 0.8(3)
C51 C52 C53 C48 1.3(3)
C51 C52 C53 C54 176.4(2)
C49 C48 C53 C52 -2.3(3)
C47 C48 C53 C52 176.63(18)
C49 C48 C53 C54 -178.48(17)
C47 C48 C53 C54 0.5(2)
C47 N6 C54 C53 -1.6(2)
B2 N6 C54 C53 170.64(18)
C47 N6 C54 C68 176.28(18)
B2 N6 C54 C68 -11.5(3)
C52 C53 C54 N6 -174.9(2)
C48 C53 C54 N6 0.7(2)
C52 C53 C54 C68 7.1(3)
C48 C53 C54 C68 -177.23(18)
N5 C38 C55 C56 132.5(2)
C39 C38 C55 C56 -45.3(3)
N5 C38 C55 C60 -49.6(3)
C39 C38 C55 C60 132.6(2)
C60 C55 C56 C57 2.0(3)
C38 C55 C56 C57 179.93(17)
C55 C56 C57 C58 -0.7(3)
C56 C57 C58 C59 -0.8(3)
C56 C57 C58 C61 179.36(17)
C57 C58 C59 C60 1.0(3)
C61 C58 C59 C60 -179.18(18)
C58 C59 C60 C55 0.3(3)
C56 C55 C60 C59 -1.8(3)
C38 C55 C60 C59 -179.63(18)
C47 C46 C62 C63 99.6(2)
C45 C46 C62 C63 -81.7(2)
C47 C46 C62 C67 -80.9(2)
C45 C46 C62 C67 97.8(2)
C67 C62 C63 C64 -2.2(3)
C46 C62 C63 C64 177.33(18)
C62 C63 C64 C65 0.9(3)
C63 C64 C65 C66 1.5(3)
C64 C65 C66 C67 -2.5(3)
C65 C66 C67 C62 1.2(3)
C63 C62 C67 C66 1.1(3)
C46 C62 C67 C66 -178.37(17)
N6 C54 C68 C73 -132.4(2)
C53 C54 C68 C73 45.2(3)
N6 C54 C68 C69 49.1(3)
C53 C54 C68 C69 -133.4(2)
C73 C68 C69 C70 1.6(3)
C54 C68 C69 C70 -179.81(17)
C68 C69 C70 C71 0.3(3)
C69 C70 C71 C72 -1.8(3)
C69 C70 C71 C74 176.66(18)
C70 C71 C72 C73 1.2(3)
C74 C71 C72 C73 -177.24(18)
C71 C72 C73 C68 0.8(3)
C69 C68 C73 C72 -2.2(3)
C54 C68 C73 C72 179.15(18)
C38 N5 B2 F4 -48.3(3)
C45 N5 B2 F4 136.54(18)
C38 N5 B2 F3 74.0(2)
C45 N5 B2 F3 -101.13(19)
C38 N5 B2 N6 -168.98(18)
C45 N5 B2 N6 15.9(2)
C54 N6 B2 F4 50.2(3)
C47 N6 B2 F4 -138.47(17)
C54 N6 B2 F3 -72.0(2)
C47 N6 B2 F3 99.32(19)
C54 N6 B2 N5 171.15(17)
C47 N6 B2 N5 -17.5(2)
